data_4111260
loop_
_publ_author_name
'Takeaki Iwamoto'
'Katsuhiro Sato'
'Shintaro Ishida'
'Chizuko Kabuto'
'Mitsuo Kira'

_publ_contact_author_address
;Department of Chemistry, Graduate School of Science
Tohoku University, Aoba-ku, Sendai 980-8578, JAPAN
;
_publ_contact_author_email mkira@si.chem.tohoku.ac.jp
_publ_contact_author_fax +81-22-217-6589
_publ_contact_author_name 'Mitsuo Kira'
_publ_contact_author_phone +81-22-217-6585
_publ_section_title
;
 Synthesis, Properties, and Reactions of a Series of Stable
 Dialkyl-Substituted Silicon-Chalcogen Doubly Bonded Compounds
;
_journal_name_full 'Journal of the American Chemical Society'
_journal_page_first 16914
_journal_page_last 16920
_journal_paper_doi 10.1021/ja065774f
_journal_volume 128
_journal_year 2006
_chemical_absolute_configuration ad
_chemical_formula_moiety 'C16 H40 S Si5 '
_chemical_formula_sum 'C16 H40 S Si5'
_chemical_formula_weight 404.98
_chemical_melting_point 336
_space_group_IT_number 19
_symmetry_cell_setting orthorhombic
_symmetry_Int_Tables_number 19
_symmetry_space_group_name_Hall 'P 2ac 2ab'
_symmetry_space_group_name_H-M 'P 21 21 21'
_cell_angle_alpha 90
_cell_angle_beta 90
_cell_angle_gamma 90
_cell_formula_units_Z 4
_cell_length_a 10.317(2)
_cell_length_b 14.994(3)
_cell_length_c 15.823(3)
_cell_measurement_reflns_used 11899
_cell_measurement_temperature 150.2
_cell_measurement_theta_max 32.6
_cell_measurement_theta_min 3.2
_cell_volume 2447.7(8)
_computing_cell_refinement CRYSTALCLEAR
_computing_data_collection CRYSTALCLEAR
_computing_data_reduction 'teXsan Ver. 1.11'
_computing_publication_material 'teXsan Ver. 1.11'
_computing_structure_refinement SHELXL97
_computing_structure_solution SIR92
_diffrn_measured_fraction_theta_full 0.986
_diffrn_measured_fraction_theta_max 0.986
_diffrn_measurement_device_type 'Rigaku/MSC Mercury CCD'
_diffrn_measurement_method \w
_diffrn_radiation_type 'Mo K\a'
_diffrn_radiation_wavelength 0.7107
_diffrn_reflns_av_R_equivalents 0.032
_diffrn_reflns_limit_h_max 13
_diffrn_reflns_limit_h_min 0
_diffrn_reflns_limit_k_max 19
_diffrn_reflns_limit_k_min 0
_diffrn_reflns_limit_l_max 20
_diffrn_reflns_limit_l_min -20
_diffrn_reflns_number 26121
_diffrn_reflns_theta_full 27.50
_diffrn_reflns_theta_max 27.50
_exptl_absorpt_coefficient_mu 0.374
_exptl_absorpt_correction_T_max 0.877
_exptl_absorpt_correction_T_min 0.858
_exptl_absorpt_correction_type multi-scan
_exptl_absorpt_process_details '(Jacobson, 1998)'
_exptl_crystal_colour Colorless
_exptl_crystal_density_diffrn 1.099
_exptl_crystal_description Prism
_exptl_crystal_F_000 888
_exptl_crystal_size_max 0.400
_exptl_crystal_size_mid 0.350
_exptl_crystal_size_min 0.350
_refine_diff_density_max 0.38
_refine_diff_density_min -0.23
_refine_ls_abs_structure_details 'Flack H D (1983), Acta Cryst. A39, 876-881'
_refine_ls_abs_structure_Flack 0.05(8)
_refine_ls_extinction_coef 0.0000
_refine_ls_extinction_expression Fc^*^=kFc[1+0.001xFc^2^\l^3^/sin(2\q)]^-1/4^
_refine_ls_extinction_method SHELXL
_refine_ls_goodness_of_fit_ref 0.962
_refine_ls_hydrogen_treatment noref
_refine_ls_number_parameters 211
_refine_ls_number_reflns 5260
_refine_ls_R_factor_gt 0.0289
_refine_ls_shift/su_max 0.0020
_refine_ls_structure_factor_coef Fsqd
_refine_ls_weighting_details 'w = 1/[\s^2^(Fo^2^) + (0.0320P)^2^+0.0000P] where P=(Fo^2^+2Fc^2^)/3'
_refine_ls_weighting_scheme calc
_refine_ls_wR_factor_ref 0.0802
_reflns_number_gt 5260
_reflns_number_total 5567
_reflns_threshold_expression >2.0sigma(I)
_cod_data_source_file ja065774fsi20060809_013433.cif
_cod_data_source_block dialkylsilanethione
_cod_original_cell_volume 2447.8(8)
_cod_original_sg_symbol_H-M 'P 21 21 21 '
_cod_original_formula_sum 'C16 H40 S Si5 '
_cod_database_code 4111260

loop_
_symmetry_equiv_pos_as_xyz
x,y,z
1/2-x,-y,1/2+z
1/2+x,1/2-y,-z
-x,1/2+y,1/2-z

loop_
_atom_site_label
_atom_site_type_symbol
_atom_site_fract_x
_atom_site_fract_y
_atom_site_fract_z
_atom_site_U_iso_or_equiv
_atom_site_adp_type
_atom_site_occupancy
_atom_site_calc_flag
S(1) S 0.90668(5) 0.13414(4) 0.84926(3) 0.0334(1) Uani 1.00 d
Si(1) Si 0.79005(4) 0.20112(3) 0.77515(3) 0.0183(1) Uani 1.00 d
Si(2) Si 0.93173(5) 0.34967(3) 0.66591(3) 0.0231(1) Uani 1.00 d
Si(3) Si 0.88758(5) 0.15346(3) 0.59808(3) 0.0222(1) Uani 1.00 d
Si(4) Si 0.49632(5) 0.13926(3) 0.79289(3) 0.0213(1) Uani 1.00 d
Si(5) Si 0.61218(5) 0.29596(3) 0.90082(3) 0.0209(1) Uani 1.00 d
C(1) C 0.8207(2) 0.2471(1) 0.6682(1) 0.0183(3) Uani 1.00 d
C(2) C 0.6785(2) 0.2731(1) 0.6408(1) 0.0194(3) Uani 1.00 d
C(3) C 0.5963(2) 0.3004(1) 0.7183(1) 0.0190(3) Uani 1.00 d
C(4) C 0.6196(2) 0.2345(1) 0.7941(1) 0.0177(3) Uani 1.00 d
C(5) C 1.0743(2) 0.3369(2) 0.7368(2) 0.0463(5) Uani 1.00 d
C(6) C 0.8421(2) 0.4534(1) 0.6952(2) 0.0434(6) Uani 1.00 d
C(7) C 0.9896(2) 0.3743(1) 0.5564(1) 0.0369(4) Uani 1.00 d
C(8) C 0.8018(3) 0.0454(1) 0.6197(2) 0.0403(5) Uani 1.00 d
C(9) C 0.8585(2) 0.1797(1) 0.4842(1) 0.0315(4) Uani 1.00 d
C(10) C 1.0641(2) 0.1336(2) 0.6159(1) 0.0376(5) Uani 1.00 d
C(11) C 0.5599(2) 0.0363(1) 0.8450(2) 0.0368(5) Uani 1.00 d
C(12) C 0.3409(2) 0.1748(1) 0.8439(1) 0.0340(4) Uani 1.00 d
C(13) C 0.4467(2) 0.1100(1) 0.6827(1) 0.0329(4) Uani 1.00 d
C(14) C 0.7556(2) 0.3709(1) 0.9160(1) 0.0344(4) Uani 1.00 d
C(15) C 0.6112(2) 0.2157(1) 0.9911(1) 0.0302(4) Uani 1.00 d
C(16) C 0.4683(2) 0.3719(1) 0.9035(1) 0.0324(4) Uani 1.00 d
H(1) H 0.6818 0.3223 0.6010 0.0194 Uiso 1.00 calc
H(2) H 0.6380 0.2228 0.6127 0.0194 Uiso 1.00 calc
H(3) H 0.5052 0.3000 0.7031 0.0190 Uiso 1.00 calc
H(4) H 0.6191 0.3605 0.7353 0.0190 Uiso 1.00 calc
H(5) H 1.1296 0.3880 0.7313 0.0463 Uiso 1.00 calc
H(6) H 1.1215 0.2842 0.7215 0.0463 Uiso 1.00 calc
H(7) H 1.0453 0.3320 0.7943 0.0463 Uiso 1.00 calc
H(8) H 0.8985 0.5040 0.6894 0.0434 Uiso 1.00 calc
H(9) H 0.8129 0.4491 0.7526 0.0434 Uiso 1.00 calc
H(10) H 0.7687 0.4606 0.6585 0.0434 Uiso 1.00 calc
H(11) H 1.0410 0.4277 0.5570 0.0369 Uiso 1.00 calc
H(12) H 0.9164 0.3825 0.5198 0.0369 Uiso 1.00 calc
H(13) H 1.0411 0.3254 0.5363 0.0369 Uiso 1.00 calc
H(14) H 0.8114 0.0302 0.6783 0.0403 Uiso 1.00 calc
H(15) H 0.8386 -0.0008 0.5854 0.0403 Uiso 1.00 calc
H(16) H 0.7114 0.0518 0.6066 0.0403 Uiso 1.00 calc
H(17) H 0.9244 0.2198 0.4643 0.0315 Uiso 1.00 calc
H(18) H 0.7750 0.2072 0.4780 0.0315 Uiso 1.00 calc
H(19) H 0.8611 0.1257 0.4517 0.0315 Uiso 1.00 calc
H(20) H 1.0929 0.0856 0.5804 0.0376 Uiso 1.00 calc
H(21) H 1.0784 0.1183 0.6740 0.0376 Uiso 1.00 calc
H(22) H 1.1117 0.1867 0.6024 0.0376 Uiso 1.00 calc
H(23) H 0.5945 0.0513 0.8995 0.0368 Uiso 1.00 calc
H(24) H 0.6270 0.0107 0.8107 0.0368 Uiso 1.00 calc
H(25) H 0.4908 -0.0060 0.8516 0.0368 Uiso 1.00 calc
H(26) H 0.3548 0.1838 0.9033 0.0340 Uiso 1.00 calc
H(27) H 0.2765 0.1294 0.8359 0.0340 Uiso 1.00 calc
H(28) H 0.3117 0.2295 0.8188 0.0340 Uiso 1.00 calc
H(29) H 0.5202 0.0871 0.6524 0.0329 Uiso 1.00 calc
H(30) H 0.4147 0.1623 0.6546 0.0329 Uiso 1.00 calc
H(31) H 0.3798 0.0655 0.6844 0.0329 Uiso 1.00 calc
H(32) H 0.8339 0.3377 0.9065 0.0344 Uiso 1.00 calc
H(33) H 0.7555 0.3939 0.9726 0.0344 Uiso 1.00 calc
H(34) H 0.7510 0.4195 0.8766 0.0344 Uiso 1.00 calc
H(35) H 0.6873 0.1790 0.9886 0.0302 Uiso 1.00 calc
H(36) H 0.5354 0.1788 0.9878 0.0302 Uiso 1.00 calc
H(37) H 0.6105 0.2482 1.0434 0.0302 Uiso 1.00 calc
H(38) H 0.4787 0.4146 0.9482 0.0324 Uiso 1.00 calc
H(39) H 0.3912 0.3375 0.9132 0.0324 Uiso 1.00 calc
H(40) H 0.4611 0.4026 0.8505 0.0324 Uiso 1.00 calc

loop_
_atom_site_aniso_label
_atom_site_aniso_U_11
_atom_site_aniso_U_22
_atom_site_aniso_U_33
_atom_site_aniso_U_12
_atom_site_aniso_U_13
_atom_site_aniso_U_23
S(1) 0.0304(2) 0.0411(3) 0.0287(2) 0.0162(2) -0.0041(2) 0.0071(2)
Si(1) 0.0181(2) 0.0188(2) 0.0179(2) 0.0038(2) -0.0004(2) 0.0009(2)
Si(2) 0.0227(2) 0.0216(2) 0.0249(2) -0.0030(2) 0.0029(2) -0.0009(2)
Si(3) 0.0233(2) 0.0200(2) 0.0234(2) 0.0027(2) 0.0042(2) -0.0015(2)
Si(4) 0.0220(2) 0.0191(2) 0.0226(2) -0.0016(2) -0.0005(2) 0.0022(2)
Si(5) 0.0233(2) 0.0211(2) 0.0183(2) 0.0017(2) 0.0006(2) -0.0007(2)
C(1) 0.0172(8) 0.0194(7) 0.0182(7) 0.0012(6) 0.0018(6) 0.0007(6)
C(2) 0.0194(8) 0.0203(8) 0.0184(8) 0.0025(6) 0.0000(6) 0.0013(6)
C(3) 0.0198(7) 0.0177(7) 0.0197(7) 0.0023(6) 0.0010(6) 0.0021(6)
C(4) 0.0185(7) 0.0177(7) 0.0169(7) 0.0017(6) -0.0007(6) 0.0008(6)
C(5) 0.037(1) 0.051(1) 0.051(1) -0.014(1) -0.015(1) 0.001(1)
C(6) 0.045(1) 0.0216(9) 0.063(2) -0.0061(9) 0.024(1) -0.0054(9)
C(7) 0.038(1) 0.037(1) 0.035(1) -0.0082(9) 0.0123(9) 0.0033(8)
C(8) 0.053(1) 0.0247(9) 0.043(1) -0.0041(9) 0.016(1) -0.0059(8)
C(9) 0.035(1) 0.036(1) 0.0239(9) 0.0026(8) 0.0049(8) -0.0044(8)
C(10) 0.0302(10) 0.039(1) 0.044(1) 0.0112(9) 0.0045(9) 0.0010(9)
C(11) 0.042(1) 0.0226(9) 0.046(1) -0.0044(8) -0.0089(10) 0.0087(8)
C(12) 0.0230(9) 0.039(1) 0.040(1) -0.0057(8) 0.0047(8) -0.0025(9)
C(13) 0.0320(10) 0.035(1) 0.0313(10) -0.0092(8) -0.0021(8) -0.0055(8)
C(14) 0.039(1) 0.035(1) 0.0290(10) -0.0082(9) -0.0063(8) -0.0036(8)
C(15) 0.0348(10) 0.0360(10) 0.0200(8) 0.0014(8) 0.0020(8) 0.0035(7)
C(16) 0.034(1) 0.0285(9) 0.0349(10) 0.0074(8) 0.0079(8) -0.0028(8)

loop_
_atom_type_symbol
_atom_type_description
_atom_type_scat_dispersion_real
_atom_type_scat_dispersion_imag
_atom_type_scat_source
C C 0.003 0.002
;International Tables for Crystallography
(1992, Vol. C, Tables 4.2.6.8 and 6.1.1.4)
;
H H 0.000 0.000
;International Tables for Crystallography
(1992, Vol. C, Table 6.1.1.4)
;
Si Si 0.082 0.070
;International Tables for Crystallography
(1992, Vol. C, Tables 4.2.6.8 and 6.1.1.4)
;
S S 0.125 0.123
;International Tables for Crystallography
(1992, Vol. C, Tables 4.2.6.8 and 6.1.1.4)
;

loop_
_geom_angle_atom_site_label_1
_geom_angle_atom_site_label_2
_geom_angle_atom_site_label_3
_geom_angle
_geom_angle_publ_flag
S(1) Si(1) C(1) 129.24(6) yes
S(1) Si(1) C(4) 128.68(6) yes
C(1) Si(1) C(4) 102.09(7) yes
C(1) Si(2) C(5) 112.24(9) yes
C(1) Si(2) C(6) 111.57(9) yes
C(1) Si(2) C(7) 111.51(8) yes
C(5) Si(2) C(6) 109.1(1) yes
C(5) Si(2) C(7) 109.1(1) yes
C(6) Si(2) C(7) 102.9(1) yes
C(1) Si(3) C(8) 110.87(9) yes
C(1) Si(3) C(9) 110.24(8) yes
C(1) Si(3) C(10) 112.36(9) yes
C(8) Si(3) C(9) 106.38(10) yes
C(8) Si(3) C(10) 107.2(1) yes
C(9) Si(3) C(10) 109.61(10) yes
C(4) Si(4) C(11) 112.28(9) yes
C(4) Si(4) C(12) 110.61(8) yes
C(4) Si(4) C(13) 111.54(8) yes
C(11) Si(4) C(12) 110.2(1) yes
C(11) Si(4) C(13) 108.27(10) yes
C(12) Si(4) C(13) 103.58(10) yes
C(4) Si(5) C(14) 111.60(8) yes
C(4) Si(5) C(15) 111.28(8) yes
C(4) Si(5) C(16) 110.04(8) yes
C(14) Si(5) C(15) 107.00(9) yes
C(14) Si(5) C(16) 104.99(9) yes
C(15) Si(5) C(16) 111.74(9) yes
Si(1) C(1) Si(2) 114.63(8) yes
Si(1) C(1) Si(3) 108.52(8) yes
Si(1) C(1) C(2) 100.6(1) yes
Si(2) C(1) Si(3) 111.18(8) yes
Si(2) C(1) C(2) 110.5(1) yes
Si(3) C(1) C(2) 110.9(1) yes
C(1) C(2) C(3) 111.0(1) yes
C(1) C(2) H(1) 109.4 no
C(1) C(2) H(2) 109.4 no
C(3) C(2) H(1) 109.4 no
C(3) C(2) H(2) 109.4 no
H(1) C(2) H(2) 108.0 no
C(2) C(3) C(4) 110.8(1) yes
C(2) C(3) H(3) 109.5 no
C(2) C(3) H(4) 109.5 no
C(4) C(3) H(3) 109.5 no
C(4) C(3) H(4) 109.5 no
H(3) C(3) H(4) 108.1 no
Si(1) C(4) Si(4) 115.29(8) yes
Si(1) C(4) Si(5) 108.03(8) yes
Si(1) C(4) C(3) 101.0(1) yes
Si(4) C(4) Si(5) 109.89(8) yes
Si(4) C(4) C(3) 111.1(1) yes
Si(5) C(4) C(3) 111.3(1) yes
Si(2) C(5) H(5) 109.5 no
Si(2) C(5) H(6) 109.5 no
Si(2) C(5) H(7) 109.5 no
H(5) C(5) H(6) 109.5 no
H(5) C(5) H(7) 109.5 no
H(6) C(5) H(7) 109.5 no
Si(2) C(6) H(8) 109.5 no
Si(2) C(6) H(9) 109.5 no
Si(2) C(6) H(10) 109.5 no
H(8) C(6) H(9) 109.5 no
H(8) C(6) H(10) 109.5 no
H(9) C(6) H(10) 109.5 no
Si(2) C(7) H(11) 109.5 no
Si(2) C(7) H(12) 109.5 no
Si(2) C(7) H(13) 109.5 no
H(11) C(7) H(12) 109.5 no
H(11) C(7) H(13) 109.5 no
H(12) C(7) H(13) 109.5 no
Si(3) C(8) H(14) 109.5 no
Si(3) C(8) H(15) 109.5 no
Si(3) C(8) H(16) 109.5 no
H(14) C(8) H(15) 109.5 no
H(14) C(8) H(16) 109.5 no
H(15) C(8) H(16) 109.5 no
Si(3) C(9) H(17) 109.5 no
Si(3) C(9) H(18) 109.5 no
Si(3) C(9) H(19) 109.5 no
H(17) C(9) H(18) 109.5 no
H(17) C(9) H(19) 109.5 no
H(18) C(9) H(19) 109.5 no
Si(3) C(10) H(20) 109.5 no
Si(3) C(10) H(21) 109.5 no
Si(3) C(10) H(22) 109.5 no
H(20) C(10) H(21) 109.5 no
H(20) C(10) H(22) 109.5 no
H(21) C(10) H(22) 109.5 no
Si(4) C(11) H(23) 109.5 no
Si(4) C(11) H(24) 109.5 no
Si(4) C(11) H(25) 109.5 no
H(23) C(11) H(24) 109.5 no
H(23) C(11) H(25) 109.5 no
H(24) C(11) H(25) 109.5 no
Si(4) C(12) H(26) 109.5 no
Si(4) C(12) H(27) 109.5 no
Si(4) C(12) H(28) 109.5 no
H(26) C(12) H(27) 109.5 no
H(26) C(12) H(28) 109.5 no
H(27) C(12) H(28) 109.5 no
Si(4) C(13) H(29) 109.5 no
Si(4) C(13) H(30) 109.5 no
Si(4) C(13) H(31) 109.5 no
H(29) C(13) H(30) 109.5 no
H(29) C(13) H(31) 109.5 no
H(30) C(13) H(31) 109.5 no
Si(5) C(14) H(32) 109.5 no
Si(5) C(14) H(33) 109.5 no
Si(5) C(14) H(34) 109.5 no
H(32) C(14) H(33) 109.5 no
H(32) C(14) H(34) 109.5 no
H(33) C(14) H(34) 109.5 no
Si(5) C(15) H(35) 109.5 no
Si(5) C(15) H(36) 109.5 no
Si(5) C(15) H(37) 109.5 no
H(35) C(15) H(36) 109.5 no
H(35) C(15) H(37) 109.5 no
H(36) C(15) H(37) 109.5 no
Si(5) C(16) H(38) 109.5 no
Si(5) C(16) H(39) 109.5 no
Si(5) C(16) H(40) 109.5 no
H(38) C(16) H(39) 109.5 no
H(38) C(16) H(40) 109.5 no
H(39) C(16) H(40) 109.5 no

loop_
_geom_bond_atom_site_label_1
_geom_bond_atom_site_label_2
_geom_bond_distance
_geom_bond_publ_flag
S(1) Si(1) 1.9575(7) yes
Si(1) C(1) 1.855(2) yes
Si(1) C(4) 1.853(2) yes
Si(2) C(1) 1.919(2) yes
Si(2) C(5) 1.860(3) yes
Si(2) C(6) 1.868(2) yes
Si(2) C(7) 1.869(2) yes
Si(3) C(1) 1.917(2) yes
Si(3) C(8) 1.877(2) yes
Si(3) C(9) 1.869(2) yes
Si(3) C(10) 1.867(2) yes
Si(4) C(4) 1.913(2) yes
Si(4) C(11) 1.870(2) yes
Si(4) C(12) 1.873(2) yes
Si(4) C(13) 1.870(2) yes
Si(5) C(4) 1.924(2) yes
Si(5) C(14) 1.874(2) yes
Si(5) C(15) 1.868(2) yes
Si(5) C(16) 1.872(2) yes
C(1) C(2) 1.579(2) yes
C(2) C(3) 1.546(2) yes
C(2) H(1) 0.970 no
C(2) H(2) 0.970 no
C(3) C(4) 1.573(2) yes
C(3) H(3) 0.970 no
C(3) H(4) 0.970 no
C(5) H(5) 0.960 no
C(5) H(6) 0.960 no
C(5) H(7) 0.960 no
C(6) H(8) 0.960 no
C(6) H(9) 0.960 no
C(6) H(10) 0.960 no
C(7) H(11) 0.960 no
C(7) H(12) 0.960 no
C(7) H(13) 0.960 no
C(8) H(14) 0.960 no
C(8) H(15) 0.960 no
C(8) H(16) 0.960 no
C(9) H(17) 0.960 no
C(9) H(18) 0.960 no
C(9) H(19) 0.960 no
C(10) H(20) 0.960 no
C(10) H(21) 0.960 no
C(10) H(22) 0.960 no
C(11) H(23) 0.960 no
C(11) H(24) 0.960 no
C(11) H(25) 0.960 no
C(12) H(26) 0.960 no
C(12) H(27) 0.960 no
C(12) H(28) 0.960 no
C(13) H(29) 0.960 no
C(13) H(30) 0.960 no
C(13) H(31) 0.960 no
C(14) H(32) 0.960 no
C(14) H(33) 0.960 no
C(14) H(34) 0.960 no
C(15) H(35) 0.960 no
C(15) H(36) 0.960 no
C(15) H(37) 0.960 no
C(16) H(38) 0.960 no
C(16) H(39) 0.960 no
C(16) H(40) 0.960 no

loop_
_cod_related_entry_id
_cod_related_entry_database
_cod_related_entry_code
1 ChemSpider 28568923
